data_7104760
loop_
_publ_author_name
'Shukla, Ruchi'
'Lindeman, Sergey V'
'Rathore, Rajendra'

_publ_section_title
;
 Terphenyl crowns: a new family of receptors containing ethereal
 canopies that direct potassium cation onto benzenoid platforms for
 cation-pi interactions.
;
_journal_issue 37
_journal_name_full 'Chemical communications (Cambridge, England)'
_journal_page_first 5600
_journal_page_last 5602
_journal_paper_doi 10.1039/b912796h
_journal_volume 34
_journal_year 2009
_chemical_formula_sum 'C26 H28 O5'
_chemical_formula_weight 420.48
_chemical_name_systematic
;
?
;
_space_group_IT_number 2
_symmetry_cell_setting triclinic
_symmetry_space_group_name_Hall '-P 1'
_symmetry_space_group_name_H-M 'P -1'
_atom_sites_solution_hydrogens difmap
_atom_sites_solution_primary direct
_atom_sites_solution_secondary difmap
_audit_creation_method SHELXL-97
_cell_angle_alpha 90.9020(10)
_cell_angle_beta 98.7730(10)
_cell_angle_gamma 102.9340(10)
_cell_formula_units_Z 2
_cell_length_a 9.2824(2)
_cell_length_b 10.4418(2)
_cell_length_c 11.6456(2)
_cell_measurement_reflns_used 6621
_cell_measurement_temperature 100(2)
_cell_measurement_theta_max 61
_cell_measurement_theta_min 4
_cell_volume 1085.78(4)
_computing_cell_refinement 'SAINT v7.23A (Bruker, 2005)'
_computing_data_collection 'APEX2 v2.0-2 (Bruker, 2005)'
_computing_data_reduction 'SADABS-2004/1 (Bruker, 2005)'
_computing_molecular_graphics 'XP v5.1 (Bruker, 1998)'
_computing_publication_material 'XCIF v6.12 (Bruker, 2001)'
_computing_structure_refinement 'SHELXL-97 v.97-2 (Sheldrick, 1993-1997)'
_computing_structure_solution 'XS/SHELXTL v6.12 (Bruker, 2001)'
_diffrn_ambient_temperature 100(2)
_diffrn_measured_fraction_theta_full 0.954
_diffrn_measured_fraction_theta_max 0.954
_diffrn_measurement_device_type 'Bruker APEX2 CCD detector'
_diffrn_measurement_method '\w scans'
_diffrn_radiation_monochromator graphite
_diffrn_radiation_source 'fine-focus sealed tube'
_diffrn_radiation_type CuK\a
_diffrn_radiation_wavelength 1.54178
_diffrn_reflns_av_R_equivalents 0.0164
_diffrn_reflns_av_sigmaI/netI 0.0139
_diffrn_reflns_limit_h_max 10
_diffrn_reflns_limit_h_min -10
_diffrn_reflns_limit_k_max 11
_diffrn_reflns_limit_k_min -11
_diffrn_reflns_limit_l_max 13
_diffrn_reflns_limit_l_min 0
_diffrn_reflns_number 8959
_diffrn_reflns_theta_full 66.22
_diffrn_reflns_theta_max 61.22
_diffrn_reflns_theta_min 3.85
_exptl_absorpt_coefficient_mu 0.714
_exptl_absorpt_correction_T_max 0.9652
_exptl_absorpt_correction_T_min 0.7166
_exptl_absorpt_correction_type multi-scan
_exptl_absorpt_process_details
;
SADABS. Program for empirical absorption correction of
area-detector data. University of Goetingen. Germany.
Sheldrick, G. M. 1996
;
_exptl_crystal_colour colorless
_exptl_crystal_density_diffrn 1.286
_exptl_crystal_density_method 'not measured'
_exptl_crystal_description plate
_exptl_crystal_F_000 448
_exptl_crystal_size_max 0.50
_exptl_crystal_size_mid 0.35
_exptl_crystal_size_min 0.05
_refine_diff_density_max 0.178
_refine_diff_density_min -0.139
_refine_diff_density_rms 0.028
_refine_ls_extinction_coef 0.0038(3)
_refine_ls_extinction_expression Fc^*^=kFc[1+0.001xFc^2^\l^3^/sin(2\q)]^-1/4^
_refine_ls_extinction_method SHELXL
_refine_ls_goodness_of_fit_ref 0.992
_refine_ls_hydrogen_treatment refall
_refine_ls_matrix_type full
_refine_ls_number_parameters 393
_refine_ls_number_reflns 3184
_refine_ls_number_restraints 0
_refine_ls_restrained_S_all 0.992
_refine_ls_R_factor_all 0.0281
_refine_ls_R_factor_gt 0.0268
_refine_ls_shift/su_max 0.010
_refine_ls_shift/su_mean 0.001
_refine_ls_structure_factor_coef Fsqd
_refine_ls_weighting_details 'calc w=1/[\s^2^(Fo^2^)+(0.0361P)^2^+0.3444P] where P=(Fo^2^+2Fc^2^)/3'
_refine_ls_weighting_scheme calc
_refine_ls_wR_factor_gt 0.0676
_refine_ls_wR_factor_ref 0.0684
_reflns_number_gt 3004
_reflns_number_total 3184
_reflns_threshold_expression >2sigma(I)
_cod_data_source_file b912796h.txt
_cod_data_source_block raj4d
_cod_database_code 7104760

loop_
_symmetry_equiv_pos_as_xyz
'x, y, z'
'-x, -y, -z'

loop_
_atom_site_label
_atom_site_type_symbol
_atom_site_fract_x
_atom_site_fract_y
_atom_site_fract_z
_atom_site_U_iso_or_equiv
_atom_site_adp_type
_atom_site_occupancy
_atom_site_symmetry_multiplicity
_atom_site_calc_flag
_atom_site_refinement_flags
_atom_site_disorder_assembly
_atom_site_disorder_group
O1 O 0.01934(8) 0.78440(8) 0.08137(7) 0.0249(2) Uani 1 1 d . . .
O2 O 0.28622(9) 0.65977(8) 0.11800(7) 0.0308(2) Uani 1 1 d . . .
O3 O 0.31877(10) 0.53004(10) 0.35696(8) 0.0408(3) Uani 1 1 d . . .
O4 O 0.42334(11) 0.81016(10) 0.41318(7) 0.0390(3) Uani 1 1 d . . .
O5 O 0.12334(8) 0.87117(7) 0.38322(6) 0.02144(19) Uani 1 1 d . . .
C1 C 0.14756(13) 0.81534(13) 0.02355(10) 0.0247(3) Uani 1 1 d . . .
C2 C 0.27970(13) 0.79362(12) 0.10692(11) 0.0273(3) Uani 1 1 d . . .
C3 C 0.17418(14) 0.58371(14) 0.17834(13) 0.0338(3) Uani 1 1 d . . .
C4 C 0.23660(15) 0.48221(13) 0.24639(13) 0.0354(3) Uani 1 1 d . . .
C5 C 0.46826(14) 0.60267(13) 0.35680(12) 0.0306(3) Uani 1 1 d . . .
C6 C 0.50448(17) 0.71213(14) 0.44859(12) 0.0360(3) Uani 1 1 d . . .
C7 C 0.35037(13) 0.85110(12) 0.49948(10) 0.0219(3) Uani 1 1 d . . .
C8 C 0.25941(12) 0.94532(11) 0.45089(10) 0.0198(3) Uani 1 1 d . . .
C11 C -0.21466(11) 0.64155(11) 0.17668(9) 0.0183(2) Uani 1 1 d . . .
C12 C -0.24921(12) 0.50459(11) 0.17362(10) 0.0212(3) Uani 1 1 d . . .
C13 C -0.22477(12) 0.43743(12) 0.27402(10) 0.0234(3) Uani 1 1 d . . .
C14 C -0.16288(12) 0.50663(11) 0.37923(10) 0.0226(3) Uani 1 1 d . . .
C15 C -0.12754(12) 0.64288(11) 0.38326(10) 0.0200(3) Uani 1 1 d . . .
C16 C -0.15363(11) 0.71263(11) 0.28362(9) 0.0176(2) Uani 1 1 d . . .
C21 C -0.24055(12) 0.70954(11) 0.06599(9) 0.0189(2) Uani 1 1 d . . .
C22 C -0.38436(13) 0.70179(11) 0.00674(10) 0.0223(3) Uani 1 1 d . . .
C23 C -0.40762(14) 0.76669(12) -0.09561(10) 0.0262(3) Uani 1 1 d . . .
C24 C -0.28630(14) 0.83847(12) -0.13989(10) 0.0267(3) Uani 1 1 d . . .
C25 C -0.14132(14) 0.84587(12) -0.08379(10) 0.0244(3) Uani 1 1 d . . .
C26 C -0.11862(12) 0.78168(11) 0.01869(9) 0.0204(3) Uani 1 1 d . . .
C31 C -0.12432(12) 0.85909(11) 0.29222(9) 0.0179(2) Uani 1 1 d . . .
C32 C -0.23692(13) 0.92300(11) 0.24981(9) 0.0198(3) Uani 1 1 d . . .
C33 C -0.21416(13) 1.05913(11) 0.25767(10) 0.0211(3) Uani 1 1 d . . .
C34 C -0.07696(13) 1.13402(12) 0.31083(10) 0.0218(3) Uani 1 1 d . . .
C35 C 0.03752(13) 1.07354(11) 0.35495(9) 0.0200(3) Uani 1 1 d . . .
C36 C 0.01507(12) 0.93727(11) 0.34498(9) 0.0176(2) Uani 1 1 d . . .
H1A H 0.1661(14) 0.9080(14) 0.0016(11) 0.027(3) Uiso 1 1 d . . .
H1B H 0.1290(13) 0.7569(12) -0.0476(11) 0.020(3) Uiso 1 1 d . . .
H2A H 0.3729(15) 0.8366(12) 0.0777(11) 0.027(3) Uiso 1 1 d . . .
H2B H 0.2796(14) 0.8359(13) 0.1835(12) 0.026(3) Uiso 1 1 d . . .
H3A H 0.0861(18) 0.5397(15) 0.1192(13) 0.045(4) Uiso 1 1 d . . .
H3B H 0.1413(17) 0.6433(15) 0.2348(13) 0.044(4) Uiso 1 1 d . . .
H4A H 0.3014(17) 0.4413(14) 0.1998(13) 0.041(4) Uiso 1 1 d . . .
H4B H 0.1494(18) 0.4112(15) 0.2632(13) 0.044(4) Uiso 1 1 d . . .
H5A H 0.5396(16) 0.5437(14) 0.3753(12) 0.033(3) Uiso 1 1 d . . .
H5B H 0.4797(14) 0.6411(12) 0.2802(12) 0.024(3) Uiso 1 1 d . . .
H6A H 0.4793(16) 0.6765(14) 0.5235(13) 0.037(4) Uiso 1 1 d . . .
H6B H 0.6170(19) 0.7532(15) 0.4606(13) 0.045(4) Uiso 1 1 d . . .
H7A H 0.4248(14) 0.8957(12) 0.5667(11) 0.023(3) Uiso 1 1 d . . .
H7B H 0.2842(15) 0.7740(13) 0.5280(11) 0.028(3) Uiso 1 1 d . . .
H8A H 0.2368(13) 0.9960(12) 0.5144(11) 0.018(3) Uiso 1 1 d . . .
H8B H 0.3160(13) 1.0077(12) 0.4015(10) 0.018(3) Uiso 1 1 d . . .
H12 H -0.2894(14) 0.4559(12) 0.0999(11) 0.022(3) Uiso 1 1 d . . .
H13 H -0.2510(14) 0.3416(14) 0.2699(11) 0.027(3) Uiso 1 1 d . . .
H14 H -0.1464(14) 0.4601(13) 0.4510(11) 0.025(3) Uiso 1 1 d . . .
H15 H -0.0862(14) 0.6924(12) 0.4557(11) 0.022(3) Uiso 1 1 d . . .
H22 H -0.4694(15) 0.6520(12) 0.0382(11) 0.024(3) Uiso 1 1 d . . .
H23 H -0.5105(15) 0.7615(12) -0.1365(11) 0.028(3) Uiso 1 1 d . . .
H24 H -0.3015(14) 0.8845(13) -0.2122(12) 0.030(3) Uiso 1 1 d . . .
H25 H -0.0573(15) 0.8952(13) -0.1153(11) 0.025(3) Uiso 1 1 d . . .
H33 H -0.2946(15) 1.1021(12) 0.2259(11) 0.025(3) Uiso 1 1 d . . .
H32 H -0.3339(15) 0.8696(12) 0.2159(11) 0.022(3) Uiso 1 1 d . . .
H34 H -0.0577(14) 1.2295(14) 0.3185(11) 0.024(3) Uiso 1 1 d . . .
H35 H 0.1346(14) 1.1272(12) 0.3909(10) 0.019(3) Uiso 1 1 d . . .

loop_
_atom_site_aniso_label
_atom_site_aniso_U_11
_atom_site_aniso_U_22
_atom_site_aniso_U_33
_atom_site_aniso_U_23
_atom_site_aniso_U_13
_atom_site_aniso_U_12
O1 0.0176(4) 0.0361(5) 0.0213(4) 0.0033(3) 0.0052(3) 0.0053(3)
O2 0.0269(5) 0.0346(5) 0.0357(5) 0.0077(4) 0.0127(4) 0.0115(4)
O3 0.0262(5) 0.0602(7) 0.0358(5) 0.0127(4) 0.0089(4) 0.0057(4)
O4 0.0548(6) 0.0495(6) 0.0278(5) 0.0097(4) 0.0145(4) 0.0381(5)
O5 0.0188(4) 0.0181(4) 0.0262(4) -0.0023(3) -0.0011(3) 0.0050(3)
C1 0.0232(6) 0.0265(7) 0.0254(7) 0.0021(5) 0.0103(5) 0.0039(5)
C2 0.0211(6) 0.0304(7) 0.0309(7) 0.0006(5) 0.0087(5) 0.0044(5)
C3 0.0241(7) 0.0386(8) 0.0387(8) 0.0070(6) 0.0078(6) 0.0046(6)
C4 0.0291(7) 0.0278(7) 0.0482(8) 0.0035(6) 0.0091(6) 0.0022(6)
C5 0.0234(6) 0.0356(8) 0.0356(8) 0.0019(6) 0.0076(5) 0.0110(6)
C6 0.0423(9) 0.0403(8) 0.0321(8) 0.0015(6) 0.0014(6) 0.0266(7)
C7 0.0189(6) 0.0240(7) 0.0220(6) 0.0014(5) 0.0038(5) 0.0029(5)
C8 0.0174(6) 0.0202(6) 0.0202(6) -0.0010(5) 0.0034(5) 0.0004(5)
C11 0.0136(5) 0.0212(6) 0.0213(6) 0.0000(4) 0.0043(4) 0.0056(4)
C12 0.0185(6) 0.0205(7) 0.0239(6) -0.0039(5) 0.0012(5) 0.0047(4)
C13 0.0208(6) 0.0160(7) 0.0330(7) 0.0012(5) 0.0016(5) 0.0048(5)
C14 0.0192(6) 0.0227(7) 0.0257(6) 0.0054(5) 0.0020(5) 0.0054(5)
C15 0.0174(6) 0.0223(6) 0.0197(6) -0.0010(5) 0.0016(4) 0.0045(4)
C16 0.0137(5) 0.0189(6) 0.0217(6) 0.0009(4) 0.0052(4) 0.0050(4)
C21 0.0222(6) 0.0163(6) 0.0187(6) -0.0032(4) 0.0033(4) 0.0058(4)
C22 0.0215(6) 0.0223(6) 0.0228(6) -0.0012(5) 0.0036(5) 0.0045(5)
C23 0.0252(7) 0.0295(7) 0.0234(6) -0.0010(5) -0.0014(5) 0.0092(5)
C24 0.0338(7) 0.0279(7) 0.0195(6) 0.0025(5) 0.0027(5) 0.0102(5)
C25 0.0276(6) 0.0245(7) 0.0217(6) 0.0013(5) 0.0073(5) 0.0046(5)
C26 0.0209(6) 0.0209(6) 0.0196(6) -0.0042(4) 0.0026(5) 0.0056(5)
C31 0.0208(6) 0.0195(6) 0.0145(5) 0.0004(4) 0.0056(4) 0.0050(4)
C32 0.0205(6) 0.0227(7) 0.0167(5) -0.0008(4) 0.0038(4) 0.0055(5)
C33 0.0245(6) 0.0224(7) 0.0197(6) 0.0029(5) 0.0060(5) 0.0104(5)
C34 0.0289(6) 0.0170(7) 0.0218(6) 0.0020(4) 0.0092(5) 0.0066(5)
C35 0.0211(6) 0.0200(6) 0.0189(6) 0.0002(4) 0.0059(5) 0.0027(5)
C36 0.0202(6) 0.0195(6) 0.0156(5) 0.0013(4) 0.0057(4) 0.0074(4)

loop_
_atom_type_symbol
_atom_type_description
_atom_type_scat_dispersion_real
_atom_type_scat_dispersion_imag
_atom_type_scat_source
C C 0.0181 0.0091 'International Tables Vol C Tables 4.2.6.8 and 6.1.1.4'
H H 0.0000 0.0000 'International Tables Vol C Tables 4.2.6.8 and 6.1.1.4'
O O 0.0492 0.0322 'International Tables Vol C Tables 4.2.6.8 and 6.1.1.4'

loop_
_geom_angle_atom_site_label_1
_geom_angle_atom_site_label_2
_geom_angle_atom_site_label_3
_geom_angle
_geom_angle_site_symmetry_1
_geom_angle_site_symmetry_3
_geom_angle_publ_flag
C26 O1 C1 118.56(9) . . ?
C2 O2 C3 114.68(9) . . ?
C4 O3 C5 115.35(10) . . ?
C7 O4 C6 114.06(9) . . ?
C36 O5 C8 117.45(9) . . ?
O1 C1 C2 107.45(9) . . ?
O1 C1 H1A 110.5(8) . . ?
C2 C1 H1A 109.9(7) . . ?
O1 C1 H1B 108.9(7) . . ?
C2 C1 H1B 110.9(7) . . ?
H1A C1 H1B 109.2(10) . . ?
O2 C2 C1 114.67(10) . . ?
O2 C2 H2A 105.5(7) . . ?
C1 C2 H2A 108.6(7) . . ?
O2 C2 H2B 110.7(7) . . ?
C1 C2 H2B 108.6(7) . . ?
H2A C2 H2B 108.6(10) . . ?
O2 C3 C4 109.96(10) . . ?
O2 C3 H3A 108.3(9) . . ?
C4 C3 H3A 110.0(9) . . ?
O2 C3 H3B 110.4(9) . . ?
C4 C3 H3B 108.5(8) . . ?
H3A C3 H3B 109.7(12) . . ?
O3 C4 C3 113.89(12) . . ?
O3 C4 H4A 109.8(8) . . ?
C3 C4 H4A 110.7(8) . . ?
O3 C4 H4B 104.9(8) . . ?
C3 C4 H4B 108.0(9) . . ?
H4A C4 H4B 109.4(12) . . ?
O3 C5 C6 108.60(11) . . ?
O3 C5 H5A 109.7(8) . . ?
C6 C5 H5A 108.9(8) . . ?
O3 C5 H5B 111.1(7) . . ?
C6 C5 H5B 108.8(7) . . ?
H5A C5 H5B 109.7(11) . . ?
O4 C6 C5 109.79(11) . . ?
O4 C6 H6A 110.8(8) . . ?
C5 C6 H6A 109.7(8) . . ?
O4 C6 H6B 109.6(9) . . ?
C5 C6 H6B 109.2(9) . . ?
H6A C6 H6B 107.8(12) . . ?
O4 C7 C8 109.79(9) . . ?
O4 C7 H7A 110.3(7) . . ?
C8 C7 H7A 108.8(7) . . ?
O4 C7 H7B 110.2(8) . . ?
C8 C7 H7B 109.7(8) . . ?
H7A C7 H7B 108.0(10) . . ?
O5 C8 C7 108.38(9) . . ?
O5 C8 H8A 110.1(7) . . ?
C7 C8 H8A 109.8(7) . . ?
O5 C8 H8B 110.0(7) . . ?
C7 C8 H8B 110.3(7) . . ?
H8A C8 H8B 108.3(10) . . ?
C12 C11 C16 119.27(10) . . ?
C12 C11 C21 119.07(10) . . ?
C16 C11 C21 121.65(10) . . ?
C13 C12 C11 120.99(11) . . ?
C13 C12 H12 119.8(7) . . ?
C11 C12 H12 119.2(7) . . ?
C14 C13 C12 120.07(11) . . ?
C14 C13 H13 120.4(7) . . ?
C12 C13 H13 119.5(7) . . ?
C15 C14 C13 119.44(11) . . ?
C15 C14 H14 119.8(7) . . ?
C13 C14 H14 120.8(7) . . ?
C14 C15 C16 121.48(10) . . ?
C14 C15 H15 120.5(7) . . ?
C16 C15 H15 118.0(7) . . ?
C15 C16 C11 118.73(10) . . ?
C15 C16 C31 120.20(10) . . ?
C11 C16 C31 120.99(9) . . ?
C22 C21 C26 118.49(10) . . ?
C22 C21 C11 121.28(10) . . ?
C26 C21 C11 120.23(10) . . ?
C21 C22 C23 120.92(11) . . ?
C21 C22 H22 119.3(7) . . ?
C23 C22 H22 119.7(7) . . ?
C24 C23 C22 119.68(11) . . ?
C24 C23 H23 120.0(7) . . ?
C22 C23 H23 120.3(7) . . ?
C23 C24 C25 120.67(11) . . ?
C23 C24 H24 120.3(8) . . ?
C25 C24 H24 119.0(8) . . ?
C24 C25 C26 119.48(11) . . ?
C24 C25 H25 120.4(8) . . ?
C26 C25 H25 120.2(8) . . ?
O1 C26 C25 124.03(10) . . ?
O1 C26 C21 115.22(10) . . ?
C25 C26 C21 120.75(10) . . ?
C32 C31 C36 117.82(10) . . ?
C32 C31 C16 120.35(10) . . ?
C36 C31 C16 121.81(10) . . ?
C33 C32 C31 121.91(11) . . ?
C33 C32 H32 119.9(7) . . ?
C31 C32 H32 118.1(7) . . ?
C34 C33 C32 119.36(11) . . ?
C34 C33 H33 120.1(7) . . ?
C32 C33 H33 120.5(7) . . ?
C33 C34 C35 120.29(11) . . ?
C33 C34 H34 121.4(7) . . ?
C35 C34 H34 118.3(7) . . ?
C34 C35 C36 120.14(11) . . ?
C34 C35 H35 119.7(7) . . ?
C36 C35 H35 120.1(7) . . ?
O5 C36 C35 123.49(10) . . ?
O5 C36 C31 116.03(10) . . ?
C35 C36 C31 120.47(10) . . ?

loop_
_geom_bond_atom_site_label_1
_geom_bond_atom_site_label_2
_geom_bond_distance
_geom_bond_site_symmetry_2
_geom_bond_publ_flag
O1 C26 1.3680(14) . ?
O1 C1 1.4330(14) . ?
O2 C2 1.4194(15) . ?
O2 C3 1.4412(15) . ?
O3 C4 1.4139(17) . ?
O3 C5 1.4249(16) . ?
O4 C7 1.4054(14) . ?
O4 C6 1.4313(15) . ?
O5 C36 1.3669(13) . ?
O5 C8 1.4336(13) . ?
C1 C2 1.5055(17) . ?
C1 H1A 0.989(14) . ?
C1 H1B 0.991(13) . ?
C2 H2A 0.993(14) . ?
C2 H2B 0.989(14) . ?
C3 C4 1.4994(19) . ?
C3 H3A 1.003(16) . ?
C3 H3B 1.023(16) . ?
C4 H4A 1.023(16) . ?
C4 H4B 1.013(16) . ?
C5 C6 1.4974(19) . ?
C5 H5A 1.004(14) . ?
C5 H5B 0.995(13) . ?
C6 H6A 0.994(15) . ?
C6 H6B 1.023(16) . ?
C7 C8 1.4983(16) . ?
C7 H7A 0.993(13) . ?
C7 H7B 0.992(14) . ?
C8 H8A 0.977(13) . ?
C8 H8B 0.991(13) . ?
C11 C12 1.3924(16) . ?
C11 C16 1.4107(15) . ?
C11 C21 1.4947(15) . ?
C12 C13 1.3880(17) . ?
C12 H12 0.969(13) . ?
C13 C14 1.3874(17) . ?
C13 H13 0.974(14) . ?
C14 C15 1.3850(17) . ?
C14 H14 0.983(13) . ?
C15 C16 1.3982(16) . ?
C15 H15 0.962(13) . ?
C16 C31 1.4911(16) . ?
C21 C22 1.3905(16) . ?
C21 C26 1.4049(16) . ?
C22 C23 1.3924(17) . ?
C22 H22 0.969(13) . ?
C23 C24 1.3810(18) . ?
C23 H23 0.990(14) . ?
C24 C25 1.3883(18) . ?
C24 H24 0.983(14) . ?
C25 C26 1.3892(17) . ?
C25 H25 0.960(14) . ?
C31 C32 1.3953(16) . ?
C31 C36 1.4097(16) . ?
C32 C33 1.3888(17) . ?
C32 H32 0.968(13) . ?
C33 C34 1.3839(17) . ?
C33 H33 0.984(13) . ?
C34 C35 1.3915(17) . ?
C34 H34 0.973(14) . ?
C35 C36 1.3914(16) . ?
C35 H35 0.976(13) . ?

loop_
_geom_torsion_atom_site_label_1
_geom_torsion_atom_site_label_2
_geom_torsion_atom_site_label_3
_geom_torsion_atom_site_label_4
_geom_torsion
_geom_torsion_site_symmetry_1
_geom_torsion_site_symmetry_2
_geom_torsion_site_symmetry_3
_geom_torsion_site_symmetry_4
_geom_torsion_publ_flag
C26 O1 C1 C2 -172.48(10) . . . . ?
C3 O2 C2 C1 -70.80(13) . . . . ?
O1 C1 C2 O2 77.37(12) . . . . ?
C2 O2 C3 C4 -146.27(11) . . . . ?
C5 O3 C4 C3 -79.62(14) . . . . ?
O2 C3 C4 O3 84.04(14) . . . . ?
C4 O3 C5 C6 143.63(11) . . . . ?
C7 O4 C6 C5 132.41(12) . . . . ?
O3 C5 C6 O4 -71.19(14) . . . . ?
C6 O4 C7 C8 -175.57(11) . . . . ?
C36 O5 C8 C7 170.84(9) . . . . ?
O4 C7 C8 O5 78.80(11) . . . . ?
C16 C11 C12 C13 0.13(16) . . . . ?
C21 C11 C12 C13 178.99(10) . . . . ?
C11 C12 C13 C14 -1.02(17) . . . . ?
C12 C13 C14 C15 0.76(17) . . . . ?
C13 C14 C15 C16 0.37(16) . . . . ?
C14 C15 C16 C11 -1.24(16) . . . . ?
C14 C15 C16 C31 175.73(10) . . . . ?
C12 C11 C16 C15 0.97(15) . . . . ?
C21 C11 C16 C15 -177.85(10) . . . . ?
C12 C11 C16 C31 -175.97(10) . . . . ?
C21 C11 C16 C31 5.21(15) . . . . ?
C12 C11 C21 C22 66.92(14) . . . . ?
C16 C11 C21 C22 -114.26(12) . . . . ?
C12 C11 C21 C26 -112.22(12) . . . . ?
C16 C11 C21 C26 66.61(14) . . . . ?
C26 C21 C22 C23 -1.61(16) . . . . ?
C11 C21 C22 C23 179.24(10) . . . . ?
C21 C22 C23 C24 0.83(18) . . . . ?
C22 C23 C24 C25 0.42(18) . . . . ?
C23 C24 C25 C26 -0.83(18) . . . . ?
C1 O1 C26 C25 -21.66(16) . . . . ?
C1 O1 C26 C21 159.24(10) . . . . ?
C24 C25 C26 O1 -179.04(10) . . . . ?
C24 C25 C26 C21 0.01(17) . . . . ?
C22 C21 C26 O1 -179.68(9) . . . . ?
C11 C21 C26 O1 -0.52(15) . . . . ?
C22 C21 C26 C25 1.19(16) . . . . ?
C11 C21 C26 C25 -179.65(10) . . . . ?
C15 C16 C31 C32 -125.14(11) . . . . ?
C11 C16 C31 C32 51.77(14) . . . . ?
C15 C16 C31 C36 53.47(14) . . . . ?
C11 C16 C31 C36 -129.62(11) . . . . ?
C36 C31 C32 C33 0.52(16) . . . . ?
C16 C31 C32 C33 179.18(10) . . . . ?
C31 C32 C33 C34 -1.17(16) . . . . ?
C32 C33 C34 C35 0.63(16) . . . . ?
C33 C34 C35 C36 0.54(16) . . . . ?
C8 O5 C36 C35 8.78(15) . . . . ?
C8 O5 C36 C31 -171.88(9) . . . . ?
C34 C35 C36 O5 178.12(10) . . . . ?
C34 C35 C36 C31 -1.20(16) . . . . ?
C32 C31 C36 O5 -178.69(9) . . . . ?
C16 C31 C36 O5 2.66(14) . . . . ?
C32 C31 C36 C35 0.67(15) . . . . ?
C16 C31 C36 C35 -177.97(9) . . . . ?

loop_
_cod_related_entry_id
_cod_related_entry_database
_cod_related_entry_code
1 ChemSpider 30653147
